data_4066779
loop_
_publ_author_name
'Garc\'ia-\'Alvarez, Roc\'io'
'D\'iez, Josefina'
'Crochet, Pascale'
'Cadierno, Victorio'

_publ_section_title
;
 Arene&#x2212;Ruthenium(II) Complexes Containing Amino&#x2212;Phosphine
 Ligands as Catalysts for Nitrile Hydration Reactions
;
_journal_issue 17
_journal_name_full Organometallics
_journal_page_first 3955
_journal_paper_doi 10.1021/om1006227
_journal_volume 29
_journal_year 2010
_chemical_compound_source synthesis
_chemical_formula_moiety 'C33 H41 Cl2 N P Ru, Cl'
_chemical_formula_sum 'C33 H41 Cl3 N P Ru'
_chemical_formula_weight 690.06
_chemical_name_systematic
;
 ?
;
_space_group_IT_number 14
_symmetry_cell_setting monoclinic
_symmetry_Int_Tables_number 14
_symmetry_space_group_name_Hall '-P 2yn'
_symmetry_space_group_name_H-M 'P 1 21/n 1'
_atom_sites_solution_hydrogens geom
_atom_sites_solution_primary direct
_atom_sites_solution_secondary difmap
_audit_creation_method SHELXL-97
_cell_angle_alpha 90.00
_cell_angle_beta 111.663(2)
_cell_angle_gamma 90.00
_cell_formula_units_Z 4
_cell_length_a 18.1728(2)
_cell_length_b 10.3861(1)
_cell_length_c 18.3489(3)
_cell_measurement_reflns_used 12602
_cell_measurement_temperature 293(2)
_cell_measurement_theta_max 73.7599
_cell_measurement_theta_min 2.9225
_cell_volume 3218.65(8)
_computing_cell_refinement
;
CrysAlisPro, Oxford Diffraction Ltd.,
Version 1.171.33.55 (release 05-01-2010 CrysAlis171 .NET)
(compiled Jan  5 2010,16:28:46)
;
_computing_data_collection
;
CrysAlisPro, Oxford Diffraction Ltd.,
Version 1.171.33.55 (release 05-01-2010 CrysAlis171 .NET)
(compiled Jan  5 2010,16:28:46)
;
_computing_data_reduction
;
CrysAlisPro, Oxford Diffraction Ltd.,
Version 1.171.33.55 (release 05-01-2010 CrysAlis171 .NET)
(compiled Jan  5 2010,16:28:46)
;
_computing_molecular_graphics 'PLATON (Spek, 2007)'
_computing_publication_material 'WinGX publication routines (Farrugia, 1999)'
_computing_structure_refinement 'SHELXL-97 (Sheldrick, 1997)'
_computing_structure_solution 'SIR 2004'
_diffrn_ambient_temperature 293(2)
_diffrn_detector_area_resol_mean 8.2640
_diffrn_measured_fraction_theta_full 0.969
_diffrn_measured_fraction_theta_max 0.969
_diffrn_measurement_device
; 
165 mm Onyx CCD detector in \k-geometry diffractometer
;
_diffrn_measurement_device_type 'Xcalibur, Onyx, Nova'
_diffrn_measurement_method '\f and \w scans'
_diffrn_radiation_monochromator graphite
_diffrn_radiation_source 'Nova (Cu) X-ray Source'
_diffrn_radiation_type CuK\a
_diffrn_radiation_wavelength 1.54180
_diffrn_reflns_av_R_equivalents 0.0234
_diffrn_reflns_av_sigmaI/netI 0.0184
_diffrn_reflns_limit_h_max 22
_diffrn_reflns_limit_h_min -22
_diffrn_reflns_limit_k_max 12
_diffrn_reflns_limit_k_min -12
_diffrn_reflns_limit_l_max 17
_diffrn_reflns_limit_l_min -22
_diffrn_reflns_number 18786
_diffrn_reflns_theta_full 73.92
_diffrn_reflns_theta_max 73.92
_diffrn_reflns_theta_min 2.92
_exptl_absorpt_coefficient_mu 6.868
_exptl_absorpt_correction_T_max 1.00000
_exptl_absorpt_correction_T_min 0.68992
_exptl_absorpt_correction_type multi-scan
_exptl_absorpt_process_details
;
CrysAlisPro, Oxford Diffraction Ltd.,
Version 1.171.33.55 (release 05-01-2010 CrysAlis171 .NET)
(compiled Jan  5 2010,16:28:46)
Empirical absorption correction using spherical harmonics,
 implemented in SCALE3 ABSPACK scaling algorithm.
;
_exptl_crystal_colour orange
_exptl_crystal_density_diffrn 1.424
_exptl_crystal_density_method 'not measured'
_exptl_crystal_description prism
_exptl_crystal_F_000 1424
_exptl_crystal_size_max 0.101
_exptl_crystal_size_mid 0.057
_exptl_crystal_size_min 0.028
_refine_diff_density_max 1.263
_refine_diff_density_min -0.779
_refine_diff_density_rms 0.066
_refine_ls_extinction_method none
_refine_ls_goodness_of_fit_ref 1.083
_refine_ls_hydrogen_treatment mixed
_refine_ls_matrix_type full
_refine_ls_number_parameters 516
_refine_ls_number_reflns 6320
_refine_ls_number_restraints 0
_refine_ls_restrained_S_all 1.083
_refine_ls_R_factor_all 0.0363
_refine_ls_R_factor_gt 0.0327
_refine_ls_shift/su_max 0.001
_refine_ls_shift/su_mean 0.000
_refine_ls_structure_factor_coef Fsqd
_refine_ls_weighting_details 'calc w=1/[\s^2^(Fo^2^)+(0.0535P)^2^+1.9220P] where P=(Fo^2^+2Fc^2^)/3'
_refine_ls_weighting_scheme calc
_refine_ls_wR_factor_gt 0.0923
_refine_ls_wR_factor_ref 0.0945
_reflns_number_gt 5660
_reflns_number_total 6320
_reflns_threshold_expression >2\s(I)
_cod_data_source_file om1006227_si_001.cif
_cod_data_source_block 11bb
_cod_original_cell_volume 3218.65(7)
_cod_original_sg_symbol_H-M 'P 21/n'
_cod_database_code 4066779

loop_
_symmetry_equiv_pos_as_xyz
'x, y, z'
'-x+1/2, y+1/2, -z+1/2'
'-x, -y, -z'
'x-1/2, -y-1/2, z-1/2'

loop_
_atom_site_label
_atom_site_type_symbol
_atom_site_fract_x
_atom_site_fract_y
_atom_site_fract_z
_atom_site_U_iso_or_equiv
_atom_site_adp_type
_atom_site_occupancy
_atom_site_symmetry_multiplicity
_atom_site_calc_flag
C1 C 0.4442(3) -0.0688(3) 0.2584(2) 0.0669(10) Uani 1 1 d
C2 C 0.3604(3) -0.0616(3) 0.2378(3) 0.0685(10) Uani 1 1 d
C3 C 0.3287(2) 0.0093(4) 0.2832(2) 0.0629(9) Uani 1 1 d
C4 C 0.37668(19) 0.0800(3) 0.34989(19) 0.0526(7) Uani 1 1 d
C5 C 0.4592(2) 0.0786(3) 0.36684(18) 0.0529(7) Uani 1 1 d
C6 C 0.4922(2) 0.0015(3) 0.3225(2) 0.0593(8) Uani 1 1 d
C7 C 0.4766(6) -0.1531(5) 0.2105(5) 0.101(2) Uani 1 1 d
C8 C 0.3448(3) 0.1440(4) 0.4060(3) 0.0732(11) Uani 1 1 d
C9 C 0.2579(5) 0.1758(9) 0.3695(5) 0.129(3) Uani 1 1 d
C10 C 0.3572(5) 0.0513(7) 0.4745(4) 0.1027(19) Uani 1 1 d
C11 C 0.46905(17) 0.4522(3) 0.32933(16) 0.0438(6) Uani 1 1 d
C12 C 0.4019(2) 0.4486(4) 0.3481(2) 0.0560(7) Uani 1 1 d
C13 C 0.3832(3) 0.5529(5) 0.3857(3) 0.0775(12) Uani 1 1 d
C14 C 0.4307(3) 0.6582(4) 0.4055(3) 0.0810(13) Uani 1 1 d
C15 C 0.4987(3) 0.6624(4) 0.3888(3) 0.0775(12) Uani 1 1 d
C16 C 0.5172(3) 0.5598(3) 0.3498(2) 0.0623(9) Uani 1 1 d
C17 C 0.50026(16) 0.4177(3) 0.19378(15) 0.0393(5) Uani 1 1 d
C18 C 0.43258(19) 0.4491(3) 0.13092(19) 0.0500(7) Uani 1 1 d
C19 C 0.4363(2) 0.5359(4) 0.0752(2) 0.0620(9) Uani 1 1 d
C20 C 0.5071(2) 0.5901(4) 0.0813(2) 0.0650(9) Uani 1 1 d
C21 C 0.5741(2) 0.5595(4) 0.1434(2) 0.0688(10) Uani 1 1 d
C22 C 0.57134(19) 0.4731(4) 0.1999(2) 0.0562(8) Uani 1 1 d
C23 C 0.59259(15) 0.2732(2) 0.33465(15) 0.0365(5) Uani 1 1 d
C24 C 0.62108(16) 0.3048(3) 0.41447(15) 0.0397(5) Uani 1 1 d
C25 C 0.69434(18) 0.2652(3) 0.46467(17) 0.0464(6) Uani 1 1 d
C26 C 0.74161(17) 0.1930(3) 0.43701(17) 0.0483(7) Uani 1 1 d
C27 C 0.71440(18) 0.1585(3) 0.35925(18) 0.0488(7) Uani 1 1 d
C28 C 0.64043(15) 0.1959(3) 0.30646(15) 0.0387(5) Uani 1 1 d
C29 C 0.61047(19) 0.1514(4) 0.22244(18) 0.0517(8) Uani 1 1 d
C30 C 0.65042(18) 0.0723(3) 0.10924(16) 0.0452(6) Uani 1 1 d
C31 C 0.6122(3) 0.1883(4) 0.0601(2) 0.0661(10) Uani 1 1 d
C32 C 0.5945(2) -0.0415(4) 0.0903(2) 0.0584(8) Uani 1 1 d
C33 C 0.7277(2) 0.0369(4) 0.0998(2) 0.0595(8) Uani 1 1 d
N1 N 0.67437(14) 0.1066(2) 0.19602(13) 0.0377(5) Uani 1 1 d
P1 P 0.49095(4) 0.32043(6) 0.27328(4) 0.03404(14) Uani 1 1 d
Cl1 Cl 0.40846(5) 0.12931(7) 0.11589(4) 0.05354(18) Uani 1 1 d
Cl2 Cl 0.29277(4) 0.27801(8) 0.18837(4) 0.05139(17) Uani 1 1 d
Cl3 Cl 0.71536(7) -0.15617(8) 0.28545(6) 0.0754(3) Uani 1 1 d
Ru1 Ru 0.405437(11) 0.139082(19) 0.245573(12) 0.03943(8) Uani 1 1 d
H1N H 0.6940(19) 0.036(3) 0.2224(19) 0.045(8) Uiso 1 1 d
H2 H 0.329(3) -0.105(4) 0.192(3) 0.079(13) Uiso 1 1 d
H2N H 0.709(2) 0.162(4) 0.205(2) 0.056(11) Uiso 1 1 d
H3 H 0.272(2) 0.014(4) 0.264(2) 0.070(11) Uiso 1 1 d
H5 H 0.489(2) 0.126(4) 0.411(3) 0.067(12) Uiso 1 1 d
H6 H 0.544(3) 0.002(4) 0.335(3) 0.083(14) Uiso 1 1 d
H7A H 0.463(3) -0.235(6) 0.218(3) 0.097(16) Uiso 1 1 d
H7B H 0.449(4) -0.129(6) 0.153(4) 0.12(2) Uiso 1 1 d
H7C H 0.530(5) -0.137(7) 0.239(5) 0.17(4) Uiso 1 1 d
H8 H 0.381(2) 0.230(4) 0.435(2) 0.078(12) Uiso 1 1 d
H9A H 0.222(6) 0.079(9) 0.362(6) 0.21(4) Uiso 1 1 d
H9B H 0.246(4) 0.230(6) 0.408(4) 0.13(2) Uiso 1 1 d
H9C H 0.243(3) 0.219(6) 0.319(4) 0.120(19) Uiso 1 1 d
H10A H 0.338(4) 0.112(6) 0.520(4) 0.14(2) Uiso 1 1 d
H10B H 0.322(5) -0.025(8) 0.453(5) 0.19(4) Uiso 1 1 d
H10C H 0.413(4) 0.028(6) 0.497(4) 0.12(2) Uiso 1 1 d
H12 H 0.375(2) 0.365(4) 0.340(2) 0.069(12) Uiso 1 1 d
H13 H 0.338(4) 0.556(6) 0.396(4) 0.13(2) Uiso 1 1 d
H14 H 0.420(3) 0.734(5) 0.435(3) 0.101(16) Uiso 1 1 d
H15 H 0.532(3) 0.731(5) 0.395(3) 0.086(14) Uiso 1 1 d
H16 H 0.560(3) 0.561(4) 0.337(3) 0.078(13) Uiso 1 1 d
H18 H 0.386(2) 0.412(4) 0.128(2) 0.063(11) Uiso 1 1 d
H19 H 0.391(3) 0.554(5) 0.032(3) 0.094(15) Uiso 1 1 d
H20 H 0.507(3) 0.654(4) 0.043(3) 0.088(14) Uiso 1 1 d
H21 H 0.617(3) 0.595(5) 0.147(3) 0.089(15) Uiso 1 1 d
H22 H 0.614(2) 0.451(4) 0.241(2) 0.067(11) Uiso 1 1 d
H24 H 0.589(2) 0.357(3) 0.433(2) 0.048(9) Uiso 1 1 d
H25 H 0.711(2) 0.281(3) 0.513(2) 0.049(9) Uiso 1 1 d
H26 H 0.791(2) 0.171(4) 0.472(2) 0.061(10) Uiso 1 1 d
H27 H 0.748(3) 0.110(4) 0.342(2) 0.072(12) Uiso 1 1 d
H29A H 0.572(3) 0.089(4) 0.214(2) 0.070(12) Uiso 1 1 d
H29B H 0.584(2) 0.217(4) 0.191(2) 0.059(10) Uiso 1 1 d
H31A H 0.605(3) 0.172(4) 0.007(3) 0.082(13) Uiso 1 1 d
H31B H 0.650(2) 0.259(4) 0.074(2) 0.067(11) Uiso 1 1 d
H31C H 0.562(3) 0.211(5) 0.064(3) 0.083(14) Uiso 1 1 d
H32A H 0.583(2) -0.071(4) 0.033(3) 0.070(11) Uiso 1 1 d
H32B H 0.618(3) -0.112(5) 0.120(3) 0.083(14) Uiso 1 1 d
H32C H 0.545(3) -0.018(4) 0.093(2) 0.071(12) Uiso 1 1 d
H33A H 0.716(2) 0.018(4) 0.044(3) 0.074(12) Uiso 1 1 d
H33B H 0.751(3) -0.032(5) 0.132(3) 0.084(14) Uiso 1 1 d
H33C H 0.764(3) 0.106(4) 0.111(2) 0.066(11) Uiso 1 1 d

loop_
_atom_site_aniso_label
_atom_site_aniso_U_11
_atom_site_aniso_U_22
_atom_site_aniso_U_33
_atom_site_aniso_U_23
_atom_site_aniso_U_13
_atom_site_aniso_U_12
C1 0.094(3) 0.0326(15) 0.084(3) 0.0070(15) 0.045(2) 0.0058(16)
C2 0.088(3) 0.0423(17) 0.077(2) -0.0044(16) 0.032(2) -0.0234(18)
C3 0.0518(18) 0.063(2) 0.074(2) 0.0140(17) 0.0235(16) -0.0156(16)
C4 0.0567(17) 0.0514(17) 0.0517(17) 0.0142(14) 0.0224(14) 0.0020(14)
C5 0.0572(18) 0.0512(17) 0.0414(15) 0.0162(13) 0.0075(13) -0.0011(14)
C6 0.0559(19) 0.0496(17) 0.073(2) 0.0279(16) 0.0241(17) 0.0156(15)
C7 0.160(7) 0.052(2) 0.121(5) 0.005(3) 0.085(5) 0.018(3)
C8 0.094(3) 0.066(2) 0.073(2) 0.0149(19) 0.047(2) 0.009(2)
C9 0.138(6) 0.164(7) 0.118(5) 0.068(5) 0.087(5) 0.088(5)
C10 0.127(5) 0.120(5) 0.077(3) 0.041(3) 0.055(3) 0.028(4)
C11 0.0502(15) 0.0392(13) 0.0415(14) 0.0047(11) 0.0164(12) 0.0106(12)
C12 0.0547(17) 0.062(2) 0.0540(18) -0.0066(15) 0.0238(14) 0.0071(15)
C13 0.080(3) 0.087(3) 0.076(3) -0.015(2) 0.042(2) 0.017(2)
C14 0.122(4) 0.063(2) 0.069(2) -0.0066(19) 0.048(3) 0.027(2)
C15 0.120(4) 0.0411(18) 0.079(3) -0.0088(17) 0.045(3) -0.003(2)
C16 0.079(2) 0.0448(17) 0.072(2) -0.0046(15) 0.0374(19) -0.0019(16)
C17 0.0397(13) 0.0402(13) 0.0381(13) 0.0016(11) 0.0144(10) 0.0032(11)
C18 0.0452(15) 0.0517(16) 0.0495(16) 0.0114(13) 0.0130(13) 0.0028(13)
C19 0.0596(19) 0.065(2) 0.0532(18) 0.0207(16) 0.0115(15) 0.0078(16)
C20 0.075(2) 0.062(2) 0.062(2) 0.0252(17) 0.0314(18) 0.0070(18)
C21 0.0527(19) 0.082(3) 0.078(2) 0.031(2) 0.0312(18) 0.0006(18)
C22 0.0414(15) 0.069(2) 0.0561(18) 0.0188(16) 0.0149(14) 0.0024(14)
C23 0.0373(12) 0.0341(12) 0.0372(12) 0.0032(10) 0.0126(10) 0.0020(10)
C24 0.0415(13) 0.0431(14) 0.0319(12) 0.0000(10) 0.0105(10) -0.0008(11)
C25 0.0498(16) 0.0535(16) 0.0311(13) 0.0007(12) 0.0093(12) -0.0015(13)
C26 0.0392(14) 0.0576(17) 0.0369(13) 0.0043(12) 0.0008(11) 0.0049(13)
C27 0.0417(15) 0.0537(16) 0.0459(16) -0.0018(13) 0.0105(12) 0.0116(13)
C28 0.0362(13) 0.0406(13) 0.0338(12) -0.0021(10) 0.0064(10) 0.0043(10)
C29 0.0403(15) 0.068(2) 0.0410(15) -0.0107(14) 0.0086(12) 0.0168(15)
C30 0.0531(16) 0.0442(14) 0.0374(13) -0.0022(11) 0.0155(12) 0.0075(12)
C31 0.085(3) 0.063(2) 0.0419(17) 0.0106(16) 0.0137(17) 0.018(2)
C32 0.061(2) 0.059(2) 0.0498(18) -0.0130(16) 0.0139(15) -0.0034(16)
C33 0.061(2) 0.068(2) 0.0548(19) -0.0098(17) 0.0274(16) 0.0068(18)
N1 0.0368(11) 0.0369(11) 0.0348(11) -0.0007(9) 0.0078(9) 0.0074(10)
P1 0.0334(3) 0.0341(3) 0.0331(3) 0.0017(2) 0.0105(2) 0.0033(2)
Cl1 0.0549(4) 0.0585(4) 0.0422(4) -0.0067(3) 0.0121(3) 0.0016(3)
Cl2 0.0371(3) 0.0584(4) 0.0536(4) 0.0060(3) 0.0109(3) 0.0059(3)
Cl3 0.0972(7) 0.0493(4) 0.0741(6) 0.0132(4) 0.0249(5) 0.0244(4)
Ru1 0.03619(12) 0.03792(12) 0.04069(13) 0.00172(8) 0.01012(9) -0.00112(8)

loop_
_atom_type_symbol
_atom_type_description
_atom_type_scat_dispersion_real
_atom_type_scat_dispersion_imag
_atom_type_scat_source
C C 0.0181 0.0091 'International Tables Vol C Tables 4.2.6.8 and 6.1.1.4'
H H 0.0000 0.0000 'International Tables Vol C Tables 4.2.6.8 and 6.1.1.4'
N N 0.0311 0.0180 'International Tables Vol C Tables 4.2.6.8 and 6.1.1.4'
P P 0.2955 0.4335 'International Tables Vol C Tables 4.2.6.8 and 6.1.1.4'
Cl Cl 0.3639 0.7018 'International Tables Vol C Tables 4.2.6.8 and 6.1.1.4'
Ru Ru 0.0552 3.2960 'International Tables Vol C Tables 4.2.6.8 and 6.1.1.4'

loop_
_geom_angle_atom_site_label_1
_geom_angle_atom_site_label_2
_geom_angle_atom_site_label_3
_geom_angle
C6 C1 C2 118.2(3)
C6 C1 C7 122.8(5)
C2 C1 C7 119.0(5)
C6 C1 Ru1 70.06(18)
C2 C1 Ru1 70.21(19)
C7 C1 Ru1 132.0(3)
C3 C2 C1 120.5(4)
C3 C2 Ru1 71.8(2)
C1 C2 Ru1 72.63(19)
C3 C2 H2 123(3)
C1 C2 H2 116(3)
Ru1 C2 H2 126(3)
C2 C3 C4 122.3(3)
C2 C3 Ru1 71.84(19)
C4 C3 Ru1 72.42(18)
C2 C3 H3 117(3)
C4 C3 H3 121(3)
Ru1 C3 H3 125(2)
C5 C4 C3 116.7(3)
C5 C4 C8 119.8(3)
C3 C4 C8 123.2(3)
C5 C4 Ru1 68.23(17)
C3 C4 Ru1 70.63(18)
C8 C4 Ru1 136.8(2)
C4 C5 C6 121.1(3)
C4 C5 Ru1 74.45(18)
C6 C5 Ru1 72.63(19)
C4 C5 H5 114(3)
C6 C5 H5 125(3)
Ru1 C5 H5 130(2)
C1 C6 C5 121.0(3)
C1 C6 Ru1 73.8(2)
C5 C6 Ru1 69.44(17)
C1 C6 H6 120(3)
C5 C6 H6 119(3)
Ru1 C6 H6 127(3)
C1 C7 H7A 106(3)
C1 C7 H7B 108(3)
H7A C7 H7B 109(5)
C1 C7 H7C 96(5)
H7A C7 H7C 112(6)
H7B C7 H7C 124(6)
C9 C8 C4 113.4(5)
C9 C8 C10 108.3(5)
C4 C8 C10 107.8(4)
C9 C8 H8 112(2)
C4 C8 H8 112(2)
C10 C8 H8 103(2)
C8 C9 H9A 108(5)
C8 C9 H9B 106(4)
H9A C9 H9B 108(6)
C8 C9 H9C 113(3)
H9A C9 H9C 110(6)
H9B C9 H9C 111(5)
C8 C10 H10A 104(3)
C8 C10 H10B 107(5)
H10A C10 H10B 112(6)
C8 C10 H10C 108(4)
H10A C10 H10C 111(5)
H10B C10 H10C 113(6)
C16 C11 C12 118.8(3)
C16 C11 P1 120.4(2)
C12 C11 P1 120.7(2)
C11 C12 C13 120.1(4)
C11 C12 H12 114(2)
C13 C12 H12 125(2)
C14 C13 C12 120.7(4)
C14 C13 H13 117(4)
C12 C13 H13 122(4)
C13 C14 C15 120.1(4)
C13 C14 H14 123(3)
C15 C14 H14 117(3)
C14 C15 C16 119.7(4)
C14 C15 H15 127(3)
C16 C15 H15 113(3)
C11 C16 C15 120.6(4)
C11 C16 H16 118(3)
C15 C16 H16 122(3)
C18 C17 C22 119.2(3)
C18 C17 P1 118.7(2)
C22 C17 P1 121.6(2)
C17 C18 C19 120.0(3)
C17 C18 H18 118(2)
C19 C18 H18 122(2)
C20 C19 C18 120.5(3)
C20 C19 H19 120(3)
C18 C19 H19 120(3)
C21 C20 C19 119.7(3)
C21 C20 H20 122(3)
C19 C20 H20 118(3)
C20 C21 C22 120.6(3)
C20 C21 H21 119(3)
C22 C21 H21 121(3)
C17 C22 C21 120.0(3)
C17 C22 H22 117(3)
C21 C22 H22 123(3)
C24 C23 C28 118.4(2)
C24 C23 P1 118.5(2)
C28 C23 P1 122.77(19)
C25 C24 C23 121.6(3)
C25 C24 H24 121(2)
C23 C24 H24 118(2)
C26 C25 C24 120.0(3)
C26 C25 H25 118(2)
C24 C25 H25 122(2)
C25 C26 C27 119.5(3)
C25 C26 H26 118(2)
C27 C26 H26 123(2)
C26 C27 C28 122.4(3)
C26 C27 H27 118(3)
C28 C27 H27 120(3)
C27 C28 C23 118.1(2)
C27 C28 C29 121.2(2)
C23 C28 C29 120.7(2)
N1 C29 C28 113.5(2)
N1 C29 H29A 111(3)
C28 C29 H29A 111(3)
N1 C29 H29B 109(2)
C28 C29 H29B 109(2)
H29A C29 H29B 104(4)
C31 C30 C32 111.3(3)
C31 C30 C33 111.4(3)
C32 C30 C33 110.8(3)
C31 C30 N1 109.0(2)
C32 C30 N1 109.3(2)
C33 C30 N1 104.8(2)
C30 C31 H31A 109(3)
C30 C31 H31B 109(2)
H31A C31 H31B 102(3)
C30 C31 H31C 113(3)
H31A C31 H31C 111(4)
H31B C31 H31C 113(4)
C30 C32 H32A 110(2)
C30 C32 H32B 112(3)
H32A C32 H32B 103(4)
C30 C32 H32C 111(3)
H32A C32 H32C 107(3)
H32B C32 H32C 114(4)
C30 C33 H33A 108(2)
C30 C33 H33B 110(3)
H33A C33 H33B 112(4)
C30 C33 H33C 113(2)
H33A C33 H33C 104(3)
H33B C33 H33C 110(4)
C29 N1 C30 117.1(2)
C29 N1 H1N 107(2)
C30 N1 H1N 106(2)
C29 N1 H2N 110(3)
C30 N1 H2N 106(3)
H1N N1 H2N 110(3)
C17 P1 C23 105.49(12)
C17 P1 C11 97.88(12)
C23 P1 C11 103.38(12)
C17 P1 Ru1 120.82(9)
C23 P1 Ru1 110.46(8)
C11 P1 Ru1 116.74(10)
C5 Ru1 C6 37.93(14)
C5 Ru1 C3 66.56(13)
C6 Ru1 C3 77.93(14)
C5 Ru1 C2 79.02(15)
C6 Ru1 C2 66.00(16)
C3 Ru1 C2 36.32(15)
C5 Ru1 C4 37.32(12)
C6 Ru1 C4 67.32(13)
C3 Ru1 C4 36.94(14)
C2 Ru1 C4 66.60(14)
C5 Ru1 C1 67.07(14)
C6 Ru1 C1 36.14(15)
C3 Ru1 C1 66.10(15)
C2 Ru1 C1 37.16(16)
C4 Ru1 C1 79.12(13)
C5 Ru1 P1 89.93(9)
C6 Ru1 P1 96.89(10)
C3 Ru1 P1 148.20(11)
C2 Ru1 P1 162.39(12)
C4 Ru1 P1 111.95(9)
C1 Ru1 P1 125.63(11)
C5 Ru1 Cl1 146.97(10)
C6 Ru1 Cl1 109.50(10)
C3 Ru1 Cl1 121.87(11)
C2 Ru1 Cl1 92.27(11)
C4 Ru1 Cl1 158.34(9)
C1 Ru1 Cl1 86.72(10)
P1 Ru1 Cl1 89.61(2)
C5 Ru1 Cl2 127.60(10)
C6 Ru1 Cl2 163.46(10)
C3 Ru1 Cl2 88.22(10)
C2 Ru1 Cl2 107.50(12)
C4 Ru1 Cl2 96.16(8)
C1 Ru1 Cl2 143.31(12)
P1 Ru1 Cl2 90.11(2)
Cl1 Ru1 Cl2 85.42(3)

loop_
_geom_bond_atom_site_label_1
_geom_bond_atom_site_label_2
_geom_bond_distance
C1 C6 1.386(6)
C1 C2 1.428(6)
C1 C7 1.506(6)
C1 Ru1 2.256(3)
C2 C3 1.386(6)
C2 Ru1 2.224(3)
C2 H2 0.94(5)
C3 C4 1.417(5)
C3 Ru1 2.224(3)
C3 H3 0.97(4)
C4 C5 1.414(5)
C4 C8 1.509(5)
C4 Ru1 2.248(3)
C5 C6 1.423(5)
C5 Ru1 2.167(3)
C5 H5 0.93(4)
C6 Ru1 2.209(3)
C6 H6 0.89(5)
C7 H7A 0.91(6)
C7 H7B 1.01(7)
C7 H7C 0.93(8)
C8 C9 1.507(8)
C8 C10 1.533(6)
C8 H8 1.12(4)
C9 H9A 1.17(10)
C9 H9B 0.98(6)
C9 H9C 0.98(6)
C10 H10A 1.19(7)
C10 H10B 1.01(9)
C10 H10C 0.98(6)
C11 C16 1.383(5)
C11 C12 1.386(4)
C11 P1 1.842(3)
C12 C13 1.392(5)
C12 H12 0.98(4)
C13 C14 1.357(7)
C13 H13 0.91(6)
C14 C15 1.380(7)
C14 H14 1.02(5)
C15 C16 1.393(5)
C15 H15 0.92(5)
C16 H16 0.90(4)
C17 C18 1.379(4)
C17 C22 1.380(4)
C17 P1 1.833(3)
C18 C19 1.384(5)
C18 H18 0.91(4)
C19 C20 1.371(5)
C19 H19 0.92(5)
C20 C21 1.364(5)
C20 H20 0.96(5)
C21 C22 1.386(5)
C21 H21 0.84(5)
C22 H22 0.88(4)
C23 C24 1.400(4)
C23 C28 1.414(4)
C23 P1 1.840(3)
C24 C25 1.373(4)
C24 H24 0.94(3)
C25 C26 1.371(4)
C25 H25 0.84(3)
C26 C27 1.374(4)
C26 H26 0.92(4)
C27 C28 1.391(4)
C27 H27 0.93(4)
C28 C29 1.506(4)
C29 N1 1.489(4)
C29 H29A 0.92(4)
C29 H29B 0.90(4)
C30 C31 1.511(4)
C30 C32 1.513(5)
C30 C33 1.522(4)
C30 N1 1.530(3)
C31 H31A 0.95(5)
C31 H31B 0.98(4)
C31 H31C 0.98(5)
C32 H32A 1.03(4)
C32 H32B 0.92(5)
C32 H32C 0.96(4)
C33 H33A 0.98(4)
C33 H33B 0.92(5)
C33 H33C 0.94(4)
N1 H1N 0.88(4)
N1 H2N 0.82(4)
P1 Ru1 2.3743(7)
Cl1 Ru1 2.4025(8)
Cl2 Ru1 2.4061(7)

loop_
_geom_torsion_atom_site_label_1
_geom_torsion_atom_site_label_2
_geom_torsion_atom_site_label_3
_geom_torsion_atom_site_label_4
_geom_torsion
C6 C1 C2 C3 -2.9(5)
C7 C1 C2 C3 176.4(4)
Ru1 C1 C2 C3 -55.7(3)
C6 C1 C2 Ru1 52.8(3)
C7 C1 C2 Ru1 -127.9(4)
C1 C2 C3 C4 1.7(5)
Ru1 C2 C3 C4 -54.3(3)
C1 C2 C3 Ru1 56.1(3)
C2 C3 C4 C5 2.1(5)
Ru1 C3 C4 C5 -51.9(2)
C2 C3 C4 C8 -172.0(3)
Ru1 C3 C4 C8 133.9(3)
C2 C3 C4 Ru1 54.1(3)
C3 C4 C5 C6 -4.9(4)
C8 C4 C5 C6 169.5(3)
Ru1 C4 C5 C6 -58.0(3)
C3 C4 C5 Ru1 53.1(3)
C8 C4 C5 Ru1 -132.5(3)
C2 C1 C6 C5 0.1(5)
C7 C1 C6 C5 -179.2(4)
Ru1 C1 C6 C5 53.0(3)
C2 C1 C6 Ru1 -52.9(3)
C7 C1 C6 Ru1 127.8(4)
C4 C5 C6 C1 3.9(5)
Ru1 C5 C6 C1 -55.0(3)
C4 C5 C6 Ru1 58.9(3)
C5 C4 C8 C9 161.3(5)
C3 C4 C8 C9 -24.7(6)
Ru1 C4 C8 C9 72.1(6)
C5 C4 C8 C10 -78.7(5)
C3 C4 C8 C10 95.2(5)
Ru1 C4 C8 C10 -167.9(4)
C16 C11 C12 C13 1.1(5)
P1 C11 C12 C13 -175.5(3)
C11 C12 C13 C14 -1.0(6)
C12 C13 C14 C15 -0.4(7)
C13 C14 C15 C16 1.7(7)
C12 C11 C16 C15 0.2(6)
P1 C11 C16 C15 176.8(3)
C14 C15 C16 C11 -1.6(7)
C22 C17 C18 C19 -0.5(5)
P1 C17 C18 C19 171.5(3)
C17 C18 C19 C20 0.9(6)
C18 C19 C20 C21 -1.0(7)
C19 C20 C21 C22 0.8(7)
C18 C17 C22 C21 0.2(5)
P1 C17 C22 C21 -171.6(3)
C20 C21 C22 C17 -0.4(7)
C28 C23 C24 C25 1.6(4)
P1 C23 C24 C25 175.6(2)
C23 C24 C25 C26 0.0(5)
C24 C25 C26 C27 -1.3(5)
C25 C26 C27 C28 1.0(5)
C26 C27 C28 C23 0.6(5)
C26 C27 C28 C29 -177.0(3)
C24 C23 C28 C27 -1.8(4)
P1 C23 C28 C27 -175.7(2)
C24 C23 C28 C29 175.8(3)
P1 C23 C28 C29 2.0(4)
C27 C28 C29 N1 -20.0(5)
C23 C28 C29 N1 162.4(3)
C28 C29 N1 C30 -174.1(3)
C31 C30 N1 C29 58.0(4)
C32 C30 N1 C29 -63.9(4)
C33 C30 N1 C29 177.4(3)
C18 C17 P1 C23 169.3(2)
C22 C17 P1 C23 -18.9(3)
C18 C17 P1 C11 -84.4(3)
C22 C17 P1 C11 87.4(3)
C18 C17 P1 Ru1 43.3(3)
C22 C17 P1 Ru1 -144.9(2)
C24 C23 P1 C17 123.6(2)
C28 C23 P1 C17 -62.6(2)
C24 C23 P1 C11 21.3(2)
C28 C23 P1 C11 -164.9(2)
C24 C23 P1 Ru1 -104.3(2)
C28 C23 P1 Ru1 69.5(2)
C16 C11 P1 C17 -51.3(3)
C12 C11 P1 C17 125.3(3)
C16 C11 P1 C23 56.7(3)
C12 C11 P1 C23 -126.7(3)
C16 C11 P1 Ru1 178.2(2)
C12 C11 P1 Ru1 -5.2(3)
C4 C5 Ru1 C6 -130.5(3)
C4 C5 Ru1 C3 -29.8(2)
C6 C5 Ru1 C3 100.7(2)
C4 C5 Ru1 C2 -65.6(2)
C6 C5 Ru1 C2 64.8(2)
C6 C5 Ru1 C4 130.5(3)
C4 C5 Ru1 C1 -102.5(2)
C6 C5 Ru1 C1 27.9(2)
C4 C5 Ru1 P1 128.19(19)
C6 C5 Ru1 P1 -101.4(2)
C4 C5 Ru1 Cl1 -142.64(17)
C6 C5 Ru1 Cl1 -12.2(3)
C4 C5 Ru1 Cl2 38.1(2)
C6 C5 Ru1 Cl2 168.56(17)
C1 C6 Ru1 C5 133.0(3)
C1 C6 Ru1 C3 65.8(2)
C5 C6 Ru1 C3 -67.2(2)
C1 C6 Ru1 C2 29.6(2)
C5 C6 Ru1 C2 -103.4(2)
C1 C6 Ru1 C4 103.0(2)
C5 C6 Ru1 C4 -30.0(2)
C5 C6 Ru1 C1 -133.0(3)
C1 C6 Ru1 P1 -146.0(2)
C5 C6 Ru1 P1 80.95(19)
C1 C6 Ru1 Cl1 -54.0(2)
C5 C6 Ru1 Cl1 172.99(17)
C1 C6 Ru1 Cl2 99.5(4)
C5 C6 Ru1 Cl2 -33.5(5)
C2 C3 Ru1 C5 -103.9(3)
C4 C3 Ru1 C5 30.0(2)
C2 C3 Ru1 C6 -65.7(3)
C4 C3 Ru1 C6 68.2(2)
C4 C3 Ru1 C2 133.9(4)
C2 C3 Ru1 C4 -133.9(4)
C2 C3 Ru1 C1 -29.7(3)
C4 C3 Ru1 C1 104.2(2)
C2 C3 Ru1 P1 -149.3(2)
C4 C3 Ru1 P1 -15.4(3)
C2 C3 Ru1 Cl1 39.9(3)
C4 C3 Ru1 Cl1 173.80(16)
C2 C3 Ru1 Cl2 123.4(2)
C4 C3 Ru1 Cl2 -102.7(2)
C3 C2 Ru1 C5 65.1(3)
C1 C2 Ru1 C5 -66.3(3)
C3 C2 Ru1 C6 102.7(3)
C1 C2 Ru1 C6 -28.8(2)
C1 C2 Ru1 C3 -131.5(4)
C3 C2 Ru1 C4 28.2(2)
C1 C2 Ru1 C4 -103.3(3)
C3 C2 Ru1 C1 131.5(4)
C3 C2 Ru1 P1 117.2(4)
C1 C2 Ru1 P1 -14.3(5)
C3 C2 Ru1 Cl1 -147.0(2)
C1 C2 Ru1 Cl1 81.5(2)
C3 C2 Ru1 Cl2 -61.1(3)
C1 C2 Ru1 Cl2 167.5(2)
C3 C4 Ru1 C5 -130.7(3)
C8 C4 Ru1 C5 110.9(5)
C5 C4 Ru1 C6 30.5(2)
C3 C4 Ru1 C6 -100.3(2)
C8 C4 Ru1 C6 141.4(4)
C5 C4 Ru1 C3 130.7(3)
C8 C4 Ru1 C3 -118.3(5)
C5 C4 Ru1 C2 103.0(2)
C3 C4 Ru1 C2 -27.7(2)
C8 C4 Ru1 C2 -146.0(4)
C5 C4 Ru1 C1 66.3(2)
C3 C4 Ru1 C1 -64.5(2)
C8 C4 Ru1 C1 177.2(4)
C5 C4 Ru1 P1 -57.9(2)
C3 C4 Ru1 P1 171.33(19)
C8 C4 Ru1 P1 53.0(4)
C5 C4 Ru1 Cl1 116.3(3)
C3 C4 Ru1 Cl1 -14.4(4)
C8 C4 Ru1 Cl1 -132.7(4)
C5 C4 Ru1 Cl2 -150.54(19)
C3 C4 Ru1 Cl2 78.7(2)
C8 C4 Ru1 Cl2 -39.6(4)
C6 C1 Ru1 C5 -29.2(2)
C2 C1 Ru1 C5 102.5(3)
C7 C1 Ru1 C5 -145.9(6)
C2 C1 Ru1 C6 131.7(4)
C7 C1 Ru1 C6 -116.7(7)
C6 C1 Ru1 C3 -102.7(2)
C2 C1 Ru1 C3 29.0(2)
C7 C1 Ru1 C3 140.7(7)
C6 C1 Ru1 C2 -131.7(4)
C7 C1 Ru1 C2 111.7(7)
C6 C1 Ru1 C4 -66.3(2)
C2 C1 Ru1 C4 65.4(2)
C7 C1 Ru1 C4 177.1(6)
C6 C1 Ru1 P1 43.0(3)
C2 C1 Ru1 P1 174.7(2)
C7 C1 Ru1 P1 -73.6(6)
C6 C1 Ru1 Cl1 130.2(2)
C2 C1 Ru1 Cl1 -98.1(2)
C7 C1 Ru1 Cl1 13.5(6)
C6 C1 Ru1 Cl2 -151.96(18)
C2 C1 Ru1 Cl2 -20.3(3)
C7 C1 Ru1 Cl2 91.4(6)
C17 P1 Ru1 C5 167.55(14)
C23 P1 Ru1 C5 43.87(13)
C11 P1 Ru1 C5 -73.81(14)
C17 P1 Ru1 C6 130.17(14)
C23 P1 Ru1 C6 6.49(14)
C11 P1 Ru1 C6 -111.19(14)
C17 P1 Ru1 C3 -151.6(2)
C23 P1 Ru1 C3 84.7(2)
C11 P1 Ru1 C3 -33.0(2)
C17 P1 Ru1 C2 116.8(4)
C23 P1 Ru1 C2 -6.8(4)
C11 P1 Ru1 C2 -124.5(4)
C17 P1 Ru1 C4 -161.54(13)
C23 P1 Ru1 C4 74.78(13)
C11 P1 Ru1 C4 -42.90(13)
C17 P1 Ru1 C1 106.25(16)
C23 P1 Ru1 C1 -17.42(16)
C11 P1 Ru1 C1 -135.10(16)
C17 P1 Ru1 Cl1 20.57(10)
C23 P1 Ru1 Cl1 -103.10(9)
C11 P1 Ru1 Cl1 139.22(10)
C17 P1 Ru1 Cl2 -64.85(10)
C23 P1 Ru1 Cl2 171.47(9)
C11 P1 Ru1 Cl2 53.79(10)
